data_4347527
loop_
_publ_author_name
'Chan, Alan Kwun-Wa'
'Wu, Di'
'Wong, Keith Man-Chung'
'Yam, Vivian Wing-Wah'

_publ_section_title
;
 Rhodium(I) Complexes of Tridentate N-Donor Ligands and Their
 Supramolecular Assembly Studies.
;
_journal_issue 7
_journal_name_full 'Inorganic chemistry'
_journal_page_first 3685
_journal_page_last 3691
_journal_paper_doi 10.1021/acs.inorgchem.6b00289
_journal_volume 55
_journal_year 2016
_chemical_formula_moiety 'C16 H11 N3 O Rh, C F3 O3 S, C2 H3 N'
_chemical_formula_sum 'C19 H14 F3 N4 O4 Rh S'
_chemical_formula_weight 554.31
_space_group_IT_number 14
_space_group_name_Hall '-P 2ybc'
_space_group_name_H-M_alt 'P 1 21/c 1'
_symmetry_cell_setting monoclinic
_symmetry_space_group_name_Hall '-P 2ybc'
_symmetry_space_group_name_H-M 'P 1 21/c 1'
_atom_sites_solution_hydrogens geom
_atom_sites_solution_primary direct
_atom_sites_solution_secondary difmap
_audit_creation_method SHELXL-97
_cell_angle_alpha 90.00
_cell_angle_beta 112.35(3)
_cell_angle_gamma 90.00
_cell_formula_units_Z 8
_cell_length_a 29.382(6)
_cell_length_b 6.5740(13)
_cell_length_c 22.388(4)
_cell_measurement_temperature 100(2)
_cell_volume 3999.5(16)
_computing_structure_refinement 'SHELXL-97 (Sheldrick, 1997)'
_computing_structure_solution 'SHELXS-97 (Sheldrick, 1990)'
_diffrn_ambient_temperature 100(2)
_diffrn_measured_fraction_theta_full 0.940
_diffrn_measured_fraction_theta_max 0.940
_diffrn_radiation_wavelength 0.85000
_diffrn_reflns_av_R_equivalents 0.0000
_diffrn_reflns_av_sigmaI/netI 0.0274
_diffrn_reflns_limit_h_max 28
_diffrn_reflns_limit_h_min -31
_diffrn_reflns_limit_k_max 0
_diffrn_reflns_limit_k_min -6
_diffrn_reflns_limit_l_max 23
_diffrn_reflns_limit_l_min 0
_diffrn_reflns_number 4717
_diffrn_reflns_theta_full 26.90
_diffrn_reflns_theta_max 26.90
_diffrn_reflns_theta_min 2.18
_exptl_absorpt_coefficient_mu 1.636
_exptl_crystal_density_diffrn 1.841
_exptl_crystal_density_method 'not measured'
_exptl_crystal_F_000 2208
_refine_diff_density_max 1.867
_refine_diff_density_min -0.794
_refine_diff_density_rms 0.186
_refine_ls_extinction_method none
_refine_ls_goodness_of_fit_ref 1.090
_refine_ls_hydrogen_treatment mixed
_refine_ls_matrix_type full
_refine_ls_number_parameters 579
_refine_ls_number_reflns 4717
_refine_ls_number_restraints 0
_refine_ls_restrained_S_all 1.090
_refine_ls_R_factor_all 0.0956
_refine_ls_R_factor_gt 0.0851
_refine_ls_shift/su_max 0.000
_refine_ls_shift/su_mean 0.000
_refine_ls_structure_factor_coef Fsqd
_refine_ls_weighting_details 'calc w=1/[\s^2^(Fo^2^)+(0.0159P)^2^+181.7124P] where P=(Fo^2^+2Fc^2^)/3'
_refine_ls_weighting_scheme calc
_refine_ls_wR_factor_gt 0.1797
_refine_ls_wR_factor_ref 0.1847
_reflns_number_gt 3990
_reflns_number_total 4717
_reflns_threshold_expression >2sigma(I)
_cod_data_source_file ic6b00289_si_002.cif
_cod_data_source_block alan1
_cod_original_cell_volume 3999.5(13)
_cod_original_sg_symbol_H-M 'P 21/c'
_cod_database_code 4347527

loop_
_symmetry_equiv_pos_as_xyz
'x, y, z'
'-x, y+1/2, -z+1/2'
'-x, -y, -z'
'x, -y-1/2, z-1/2'

loop_
_atom_site_label
_atom_site_type_symbol
_atom_site_fract_x
_atom_site_fract_y
_atom_site_fract_z
_atom_site_U_iso_or_equiv
_atom_site_adp_type
_atom_site_occupancy
_atom_site_symmetry_multiplicity
_atom_site_calc_flag
_atom_site_refinement_flags
Rh1 Rh 0.49633(3) 0.25090(18) 0.48608(4) 0.0161(3) Uani 1 1 d .
Rh2 Rh 0.99640(3) 0.25099(18) 0.51009(4) 0.0161(3) Uani 1 1 d .
O1 O 0.9837(4) 0.2648(17) 0.3706(5) 0.034(2) Uani 1 1 d .
N4 N 1.0710(4) 0.2211(17) 0.5582(5) 0.018(3) Uani 1 1 d .
N5 N 1.0013(4) 0.2477(19) 0.6008(5) 0.020(3) Uani 1 1 d .
N6 N 0.9237(4) 0.2739(18) 0.4973(5) 0.020(3) Uani 1 1 d .
C17 C 1.1065(5) 0.215(2) 0.5331(6) 0.020(3) Uani 1 1 d .
H17 H 1.0968 0.2251 0.4876 0.024 Uiso 1 1 calc R
C18 C 1.1554(5) 0.196(2) 0.5700(7) 0.028(4) Uani 1 1 d .
H18 H 1.1791 0.1937 0.5506 0.034 Uiso 1 1 calc R
C19 C 1.1700(5) 0.180(2) 0.6368(7) 0.030(4) Uani 1 1 d .
H19 H 1.2038 0.1650 0.6635 0.036 Uiso 1 1 calc R
C20 C 1.1350(5) 0.185(2) 0.6639(7) 0.026(4) Uani 1 1 d .
H20 H 1.1443 0.1722 0.7093 0.032 Uiso 1 1 calc R
C21 C 1.0860(5) 0.208(2) 0.6239(6) 0.021(3) Uani 1 1 d .
C22 C 1.0459(5) 0.224(2) 0.6489(6) 0.022(3) Uani 1 1 d .
C23 C 1.0505(5) 0.225(2) 0.7121(7) 0.030(4) Uani 1 1 d .
H23 H 1.0819 0.2116 0.7459 0.036 Uiso 1 1 calc R
C24 C 1.0084(5) 0.248(2) 0.7266(6) 0.026(3) Uani 1 1 d .
H24 H 1.0108 0.2483 0.7701 0.032 Uiso 1 1 calc R
C25 C 0.9625(5) 0.269(2) 0.6757(6) 0.022(3) Uani 1 1 d .
H25 H 0.9336 0.2882 0.6844 0.026 Uiso 1 1 calc R
C26 C 0.9599(4) 0.262(2) 0.6133(6) 0.018(3) Uani 1 1 d .
C27 C 0.9152(5) 0.278(2) 0.5537(6) 0.022(3) Uani 1 1 d .
C28 C 0.8688(5) 0.292(2) 0.5544(6) 0.026(4) Uani 1 1 d .
H28 H 0.8641 0.2921 0.5940 0.031 Uiso 1 1 calc R
C29 C 0.8287(5) 0.306(2) 0.4956(6) 0.029(4) Uani 1 1 d .
H29 H 0.7961 0.3145 0.4947 0.034 Uiso 1 1 calc R
C30 C 0.8369(5) 0.309(2) 0.4392(7) 0.026(4) Uani 1 1 d .
H30 H 0.8102 0.3263 0.3990 0.032 Uiso 1 1 calc R
C31 C 0.8838(5) 0.285(2) 0.4414(7) 0.031(4) Uani 1 1 d .
H31 H 0.8886 0.2764 0.4018 0.037 Uiso 1 1 calc R
C32 C 0.9899(4) 0.252(2) 0.4251(6) 0.020(3) Uani 1 1 d .
O2 O 0.4840(4) 0.2181(17) 0.6131(4) 0.034(3) Uani 1 1 d .
N1 N 0.4232(4) 0.2307(19) 0.4262(5) 0.023(3) Uani 1 1 d .
N2 N 0.5008(4) 0.2679(18) 0.4001(5) 0.022(3) Uani 1 1 d .
N3 N 0.5705(4) 0.2760(19) 0.5123(5) 0.023(3) Uani 1 1 d .
C1 C 0.3836(5) 0.216(3) 0.4423(6) 0.031(4) Uani 1 1 d .
H1 H 0.3885 0.2167 0.4867 0.038 Uiso 1 1 calc R
C2 C 0.3364(5) 0.200(3) 0.3971(7) 0.035(4) Uani 1 1 d .
H2 H 0.3095 0.1827 0.4103 0.042 Uiso 1 1 calc R
C3 C 0.3287(5) 0.208(3) 0.3329(7) 0.032(4) Uani 1 1 d .
H3 H 0.2962 0.1977 0.3012 0.038 Uiso 1 1 calc R
C4 C 0.3680(5) 0.233(3) 0.3142(7) 0.034(4) Uani 1 1 d .
H4 H 0.3629 0.2441 0.2698 0.040 Uiso 1 1 calc R
C5 C 0.4152(4) 0.240(2) 0.3616(6) 0.023(3) Uani 1 1 d .
C6 C 0.4596(4) 0.254(2) 0.3460(6) 0.017(3) Uani 1 1 d .
C7 C 0.4622(5) 0.259(2) 0.2858(6) 0.025(3) Uani 1 1 d .
H7 H 0.4333 0.2471 0.2477 0.030 Uiso 1 1 calc R
C8 C 0.5082(5) 0.281(2) 0.2823(6) 0.021(3) Uani 1 1 d .
H8 H 0.5109 0.2843 0.2414 0.026 Uiso 1 1 calc R
C9 C 0.5500(5) 0.297(2) 0.3379(6) 0.025(4) Uani 1 1 d .
H9 H 0.5814 0.3108 0.3356 0.030 Uiso 1 1 calc R
C10 C 0.5453(5) 0.293(2) 0.3968(6) 0.017(3) Uani 1 1 d .
C11 C 0.5860(5) 0.297(2) 0.4619(6) 0.023(3) Uani 1 1 d .
C12 C 0.6349(5) 0.330(3) 0.4718(7) 0.037(4) Uani 1 1 d .
H12 H 0.6442 0.3514 0.4360 0.045 Uiso 1 1 calc R
C13 C 0.6694(5) 0.331(3) 0.5323(7) 0.038(4) Uani 1 1 d .
H13 H 0.7030 0.3506 0.5391 0.046 Uiso 1 1 calc R
C14 C 0.6556(5) 0.303(3) 0.5850(7) 0.041(5) Uani 1 1 d .
H14 H 0.6796 0.3015 0.6278 0.050 Uiso 1 1 calc R
C15 C 0.6052(5) 0.279(3) 0.5732(6) 0.032(4) Uani 1 1 d .
H15 H 0.5953 0.2634 0.6087 0.038 Uiso 1 1 calc R
C16 C 0.4903(5) 0.230(2) 0.5646(6) 0.023(3) Uani 1 1 d .
S1 S 0.80430(12) 0.3576(7) 0.67959(17) 0.0297(9) Uani 1 1 d .
F1 F 0.8303(4) 0.1851(17) 0.7922(4) 0.057(3) Uani 1 1 d .
F2 F 0.7760(3) 0.0178(16) 0.7149(4) 0.053(3) Uani 1 1 d .
F3 F 0.8518(3) 0.0241(16) 0.7222(4) 0.049(3) Uani 1 1 d .
O3 O 0.7853(3) 0.2739(16) 0.6148(4) 0.028(2) Uani 1 1 d .
O4 O 0.8523(3) 0.4553(17) 0.6983(5) 0.037(3) Uani 1 1 d .
O5 O 0.7695(4) 0.4724(17) 0.6976(5) 0.038(3) Uani 1 1 d .
C33 C 0.8169(5) 0.136(3) 0.7312(7) 0.035(4) Uani 1 1 d .
S2 S 0.69546(13) 0.8356(6) 0.87544(17) 0.0299(9) Uani 1 1 d .
F4 F 0.6476(3) 0.4992(15) 0.8707(4) 0.046(2) Uani 1 1 d .
F5 F 0.7238(3) 0.4894(14) 0.9382(4) 0.042(2) Uani 1 1 d .
F6 F 0.6693(3) 0.6631(17) 0.9618(4) 0.054(3) Uani 1 1 d .
O6 O 0.6477(3) 0.9313(17) 0.8464(5) 0.035(3) Uani 1 1 d .
O7 O 0.7144(3) 0.7462(17) 0.8296(4) 0.030(2) Uani 1 1 d .
O8 O 0.7300(3) 0.9458(15) 0.9290(4) 0.032(3) Uani 1 1 d .
C34 C 0.6830(6) 0.606(3) 0.9135(7) 0.042(4) Uani 1 1 d .
N7 N 0.6034(5) 0.277(3) 0.7232(6) 0.049(4) Uani 1 1 d .
C35 C 0.6995(5) 0.268(3) 0.7791(8) 0.046(5) Uani 1 1 d .
H35A H 0.7097 0.3066 0.8246 0.069 Uiso 1 1 calc R
H35B H 0.7143 0.3622 0.7576 0.069 Uiso 1 1 calc R
H35C H 0.7105 0.1294 0.7760 0.069 Uiso 1 1 calc R
C36 C 0.6456(6) 0.279(3) 0.7476(7) 0.037(4) Uani 1 1 d .
N8 N 0.8964(5) 0.802(2) 0.6202(6) 0.038(3) Uani 1 1 d .
C37 C 0.8007(5) 0.797(3) 0.5797(6) 0.035(4) Uani 1 1 d .
H37A H 0.7879 0.9219 0.5550 0.052 Uiso 1 1 calc R
H37B H 0.7910 0.7926 0.6170 0.052 Uiso 1 1 calc R
H37C H 0.7873 0.6786 0.5521 0.052 Uiso 1 1 calc R
C38 C 0.8538(6) 0.796(2) 0.6019(6) 0.031(4) Uani 1 1 d .

loop_
_atom_site_aniso_label
_atom_site_aniso_U_11
_atom_site_aniso_U_22
_atom_site_aniso_U_33
_atom_site_aniso_U_23
_atom_site_aniso_U_13
_atom_site_aniso_U_12
Rh1 0.0163(5) 0.0219(6) 0.0117(6) -0.0001(5) 0.0072(4) 0.0004(5)
Rh2 0.0160(5) 0.0218(6) 0.0114(5) 0.0001(5) 0.0063(4) -0.0013(5)
O1 0.047(6) 0.040(7) 0.019(6) 0.003(5) 0.017(5) 0.002(6)
N4 0.018(6) 0.015(7) 0.024(6) -0.004(5) 0.011(5) -0.001(5)
N5 0.016(6) 0.029(7) 0.013(6) 0.003(5) 0.002(5) 0.003(5)
N6 0.020(6) 0.021(7) 0.017(6) 0.002(5) 0.003(5) 0.000(5)
C17 0.034(8) 0.008(8) 0.026(8) -0.007(6) 0.020(7) -0.003(6)
C18 0.024(8) 0.027(10) 0.043(10) -0.010(7) 0.024(7) -0.008(7)
C19 0.025(8) 0.034(10) 0.031(9) -0.007(7) 0.010(7) 0.002(7)
C20 0.023(8) 0.029(10) 0.032(8) 0.004(7) 0.016(7) -0.001(6)
C21 0.024(7) 0.025(9) 0.017(7) 0.008(6) 0.010(6) 0.008(6)
C22 0.023(7) 0.029(9) 0.013(7) 0.007(6) 0.005(6) 0.001(7)
C23 0.025(8) 0.035(10) 0.031(9) 0.002(7) 0.011(6) 0.008(7)
C24 0.031(8) 0.036(10) 0.013(7) 0.008(7) 0.009(6) 0.003(8)
C25 0.022(7) 0.026(9) 0.022(8) -0.008(6) 0.013(6) 0.003(7)
C26 0.019(7) 0.017(8) 0.023(8) -0.001(6) 0.014(6) -0.002(6)
C27 0.021(7) 0.032(9) 0.013(7) -0.003(6) 0.007(6) -0.007(7)
C28 0.025(8) 0.037(10) 0.020(7) 0.002(7) 0.012(6) 0.000(7)
C29 0.011(7) 0.043(11) 0.028(8) 0.000(7) 0.004(6) 0.007(7)
C30 0.018(7) 0.034(10) 0.024(8) 0.005(7) 0.003(6) 0.007(6)
C31 0.020(8) 0.045(11) 0.026(8) 0.007(7) 0.008(6) -0.003(7)
C32 0.020(7) 0.015(8) 0.025(9) -0.003(7) 0.008(6) -0.012(7)
O2 0.047(6) 0.041(7) 0.019(5) 0.003(5) 0.017(5) 0.001(5)
N1 0.017(6) 0.030(8) 0.025(7) 0.000(6) 0.010(5) -0.002(6)
N2 0.020(6) 0.027(7) 0.024(6) -0.003(6) 0.014(5) 0.007(6)
N3 0.023(6) 0.033(8) 0.018(6) 0.003(5) 0.012(5) 0.005(6)
C1 0.023(8) 0.059(12) 0.017(7) 0.002(7) 0.013(6) 0.012(8)
C2 0.018(8) 0.057(12) 0.032(9) 0.000(8) 0.013(7) 0.002(7)
C3 0.021(7) 0.047(11) 0.031(9) -0.003(7) 0.014(6) 0.000(7)
C4 0.027(8) 0.051(11) 0.021(8) -0.003(8) 0.007(6) 0.001(8)
C5 0.010(6) 0.044(10) 0.015(7) -0.004(7) 0.005(5) 0.003(7)
C6 0.016(7) 0.015(8) 0.016(7) 0.002(6) 0.002(5) -0.010(6)
C7 0.028(8) 0.035(10) 0.015(7) 0.000(7) 0.010(6) -0.002(7)
C8 0.028(8) 0.027(9) 0.012(7) -0.001(6) 0.012(6) -0.005(7)
C9 0.026(8) 0.028(10) 0.029(8) 0.001(7) 0.019(7) -0.009(7)
C10 0.025(7) 0.013(8) 0.017(7) -0.006(6) 0.013(6) -0.007(6)
C11 0.019(7) 0.030(10) 0.017(7) -0.003(6) 0.005(6) -0.002(6)
C12 0.032(9) 0.062(13) 0.019(8) 0.002(8) 0.010(7) -0.002(8)
C13 0.019(8) 0.069(13) 0.034(9) 0.004(8) 0.018(7) -0.002(8)
C14 0.012(7) 0.075(14) 0.025(8) 0.005(8) -0.006(6) -0.002(8)
C15 0.035(8) 0.053(11) 0.006(7) 0.005(7) 0.006(6) -0.009(8)
C16 0.031(8) 0.021(9) 0.020(8) 0.001(6) 0.013(6) 0.005(7)
S1 0.0213(19) 0.045(3) 0.023(2) 0.0009(18) 0.0089(15) -0.0021(18)
F1 0.068(7) 0.085(8) 0.014(5) -0.001(5) 0.012(4) 0.006(6)
F2 0.054(6) 0.060(7) 0.048(6) -0.010(5) 0.024(5) -0.021(5)
F3 0.046(6) 0.059(7) 0.040(5) -0.006(5) 0.013(4) 0.012(5)
O3 0.026(5) 0.043(7) 0.011(5) -0.008(5) 0.006(4) 0.002(5)
O4 0.026(5) 0.044(7) 0.042(6) 0.010(5) 0.015(5) -0.014(5)
O5 0.036(6) 0.048(8) 0.047(6) 0.008(6) 0.034(5) 0.015(5)
C33 0.029(9) 0.044(11) 0.033(10) -0.001(8) 0.013(7) 0.006(8)
S2 0.029(2) 0.037(3) 0.0236(19) -0.0005(17) 0.0103(16) -0.0009(18)
F4 0.047(5) 0.049(6) 0.041(5) -0.011(5) 0.017(5) -0.022(5)
F5 0.049(6) 0.041(6) 0.034(5) 0.012(4) 0.013(4) 0.018(5)
F6 0.059(6) 0.087(8) 0.029(5) -0.002(5) 0.033(5) -0.001(6)
O6 0.021(5) 0.045(7) 0.035(6) 0.005(5) 0.006(4) 0.015(5)
O7 0.025(5) 0.053(7) 0.021(5) -0.005(5) 0.017(4) 0.003(5)
O8 0.029(5) 0.028(6) 0.026(5) -0.012(5) -0.006(4) -0.004(5)
C34 0.050(10) 0.064(13) 0.021(8) -0.001(9) 0.024(8) -0.006(10)
N7 0.049(10) 0.072(12) 0.028(7) 0.007(8) 0.018(7) 0.021(9)
C35 0.033(9) 0.063(13) 0.045(10) 0.018(10) 0.019(8) 0.001(9)
C36 0.045(11) 0.047(12) 0.026(8) -0.020(8) 0.020(8) -0.005(9)
N8 0.050(9) 0.043(10) 0.021(7) -0.001(6) 0.015(6) -0.005(7)
C37 0.034(9) 0.051(12) 0.017(7) -0.002(7) 0.007(6) 0.001(8)
C38 0.042(10) 0.037(11) 0.015(7) -0.004(7) 0.013(7) -0.002(8)

loop_
_atom_type_symbol
_atom_type_description
_atom_type_scat_dispersion_real
_atom_type_scat_dispersion_imag
_atom_type_scat_source
C C 0.0033 0.0016 'International Tables Vol C Tables 4.2.6.8 and 6.1.1.4'
H H 0.0000 0.0000 'International Tables Vol C Tables 4.2.6.8 and 6.1.1.4'
F F 0.0171 0.0103 'International Tables Vol C Tables 4.2.6.8 and 6.1.1.4'
N N 0.0061 0.0033 'International Tables Vol C Tables 4.2.6.8 and 6.1.1.4'
O O 0.0106 0.0060 'International Tables Vol C Tables 4.2.6.8 and 6.1.1.4'
Rh Rh -1.1178 0.9187 'International Tables Vol C Tables 4.2.6.8 and 6.1.1.4'
S S 0.1246 0.1234 'International Tables Vol C Tables 4.2.6.8 and 6.1.1.4'

loop_
_geom_angle_atom_site_label_1
_geom_angle_atom_site_label_2
_geom_angle_atom_site_label_3
_geom_angle
C16 Rh1 N2 178.1(6)
C16 Rh1 N3 102.3(5)
N2 Rh1 N3 79.4(4)
C16 Rh1 N1 99.3(5)
N2 Rh1 N1 79.0(4)
N3 Rh1 N1 158.4(4)
C32 Rh2 N5 178.3(5)
C32 Rh2 N6 99.4(5)
N5 Rh2 N6 79.0(4)
C32 Rh2 N4 102.3(5)
N5 Rh2 N4 79.3(4)
N6 Rh2 N4 158.3(4)
C17 N4 C21 117.3(11)
C17 N4 Rh2 128.3(9)
C21 N4 Rh2 114.3(8)
C26 N5 C22 121.4(10)
C26 N5 Rh2 119.4(8)
C22 N5 Rh2 119.1(8)
C31 N6 C27 116.9(11)
C31 N6 Rh2 128.6(9)
C27 N6 Rh2 114.6(8)
N4 C17 C18 123.3(12)
N4 C17 H17 118.4
C18 C17 H17 118.4
C17 C18 C19 118.7(12)
C17 C18 H18 120.7
C19 C18 H18 120.7
C20 C19 C18 119.6(13)
C20 C19 H19 120.2
C18 C19 H19 120.2
C19 C20 C21 119.0(13)
C19 C20 H20 120.5
C21 C20 H20 120.5
N4 C21 C20 122.1(11)
N4 C21 C22 115.1(11)
C20 C21 C22 122.8(11)
N5 C22 C23 120.3(12)
N5 C22 C21 112.2(10)
C23 C22 C21 127.5(12)
C22 C23 C24 119.5(12)
C22 C23 H23 120.3
C24 C23 H23 120.3
C23 C24 C25 118.9(12)
C23 C24 H24 120.5
C25 C24 H24 120.5
C26 C25 C24 119.2(11)
C26 C25 H25 120.4
C24 C25 H25 120.4
N5 C26 C25 120.5(11)
N5 C26 C27 112.3(10)
C25 C26 C27 127.2(11)
C28 C27 N6 122.6(11)
C28 C27 C26 122.7(11)
N6 C27 C26 114.7(10)
C27 C28 C29 118.8(12)
C27 C28 H28 120.6
C29 C28 H28 120.6
C30 C29 C28 119.1(12)
C30 C29 H29 120.5
C28 C29 H29 120.5
C31 C30 C29 119.6(12)
C31 C30 H30 120.2
C29 C30 H30 120.2
N6 C31 C30 123.0(13)
N6 C31 H31 118.5
C30 C31 H31 118.5
O1 C32 Rh2 175.1(13)
C1 N1 C5 117.8(10)
C1 N1 Rh1 128.6(9)
C5 N1 Rh1 113.6(7)
C10 N2 C6 121.1(10)
C10 N2 Rh1 119.0(8)
C6 N2 Rh1 119.9(8)
C15 N3 C11 117.7(11)
C15 N3 Rh1 127.1(9)
C11 N3 Rh1 115.2(8)
N1 C1 C2 122.8(12)
N1 C1 H1 118.6
C2 C1 H1 118.6
C3 C2 C1 119.1(13)
C3 C2 H2 120.4
C1 C2 H2 120.4
C2 C3 C4 120.0(13)
C2 C3 H3 120.0
C4 C3 H3 120.0
C3 C4 C5 118.7(13)
C3 C4 H4 120.6
C5 C4 H4 120.6
N1 C5 C4 121.5(11)
N1 C5 C6 116.0(10)
C4 C5 C6 122.5(11)
N2 C6 C7 120.7(11)
N2 C6 C5 111.4(10)
C7 C6 C5 127.9(11)
C6 C7 C8 118.2(12)
C6 C7 H7 120.9
C8 C7 H7 120.9
C9 C8 C7 120.5(11)
C9 C8 H8 119.8
C7 C8 H8 119.8
C10 C9 C8 118.9(12)
C10 C9 H9 120.5
C8 C9 H9 120.5
N2 C10 C9 120.5(11)
N2 C10 C11 112.5(10)
C9 C10 C11 126.8(11)
N3 C11 C12 122.1(12)
N3 C11 C10 113.9(11)
C12 C11 C10 123.9(12)
C13 C12 C11 119.9(13)
C13 C12 H12 120.0
C11 C12 H12 120.0
C12 C13 C14 120.0(13)
C12 C13 H13 120.0
C14 C13 H13 120.0
C13 C14 C15 118.5(13)
C13 C14 H14 120.8
C15 C14 H14 120.8
N3 C15 C14 121.6(12)
N3 C15 H15 119.2
C14 C15 H15 119.2
O2 C16 Rh1 176.6(11)
O5 S1 O3 115.7(6)
O5 S1 O4 113.5(7)
O3 S1 O4 114.6(6)
O5 S1 C33 103.7(7)
O3 S1 C33 103.9(7)
O4 S1 C33 103.4(7)
F1 C33 F3 110.4(12)
F1 C33 F2 107.7(12)
F3 C33 F2 107.2(13)
F1 C33 S1 112.0(12)
F3 C33 S1 109.3(10)
F2 C33 S1 110.1(10)
O8 S2 O6 114.3(6)
O8 S2 O7 116.8(6)
O6 S2 O7 114.9(6)
O8 S2 C34 103.2(7)
O6 S2 C34 103.6(7)
O7 S2 C34 101.1(7)
F4 C34 F6 109.7(13)
F4 C34 F5 109.0(15)
F6 C34 F5 108.8(12)
F4 C34 S2 110.0(10)
F6 C34 S2 108.6(13)
F5 C34 S2 110.7(10)
C36 C35 H35A 109.5
C36 C35 H35B 109.5
H35A C35 H35B 109.5
C36 C35 H35C 109.5
H35A C35 H35C 109.5
H35B C35 H35C 109.5
N7 C36 C35 177(2)
C38 C37 H37A 109.5
C38 C37 H37B 109.5
H37A C37 H37B 109.5
C38 C37 H37C 109.5
H37A C37 H37C 109.5
H37B C37 H37C 109.5
N8 C38 C37 177.5(17)

loop_
_geom_bond_atom_site_label_1
_geom_bond_atom_site_label_2
_geom_bond_distance
Rh1 C16 1.837(13)
Rh1 N2 1.983(10)
Rh1 N3 2.036(10)
Rh1 N1 2.059(10)
Rh2 C32 1.840(13)
Rh2 N5 1.982(10)
Rh2 N6 2.050(10)
Rh2 N4 2.052(10)
O1 C32 1.165(15)
N4 C17 1.360(16)
N4 C21 1.370(16)
N5 C26 1.351(15)
N5 C22 1.352(16)
N6 C31 1.353(17)
N6 C27 1.377(16)
C17 C18 1.363(19)
C17 H17 0.9500
C18 C19 1.39(2)
C18 H18 0.9500
C19 C20 1.379(19)
C19 H19 0.9500
C20 C21 1.384(19)
C20 H20 0.9500
C21 C22 1.485(18)
C22 C23 1.371(19)
C23 C24 1.400(19)
C23 H23 0.9500
C24 C25 1.402(18)
C24 H24 0.9500
C25 C26 1.370(17)
C25 H25 0.9500
C26 C27 1.478(17)
C27 C28 1.372(18)
C28 C29 1.396(18)
C28 H28 0.9500
C29 C30 1.372(19)
C29 H29 0.9500
C30 C31 1.370(19)
C30 H30 0.9500
C31 H31 0.9500
O2 C16 1.172(15)
N1 C1 1.346(16)
N1 C5 1.375(16)
N2 C10 1.347(16)
N2 C6 1.350(16)
N3 C15 1.357(16)
N3 C11 1.377(16)
C1 C2 1.375(19)
C1 H1 0.9500
C2 C3 1.37(2)
C2 H2 0.9500
C3 C4 1.379(19)
C3 H3 0.9500
C4 C5 1.390(18)
C4 H4 0.9500
C5 C6 1.476(17)
C6 C7 1.380(17)
C7 C8 1.390(18)
C7 H7 0.9500
C8 C9 1.381(18)
C8 H8 0.9500
C9 C10 1.375(18)
C9 H9 0.9500
C10 C11 1.494(18)
C11 C12 1.385(19)
C12 C13 1.35(2)
C12 H12 0.9500
C13 C14 1.40(2)
C13 H13 0.9500
C14 C15 1.41(2)
C14 H14 0.9500
C15 H15 0.9500
S1 O5 1.447(10)
S1 O3 1.449(9)
S1 O4 1.458(10)
S1 C33 1.808(17)
F1 C33 1.310(17)
F2 C33 1.359(18)
F3 C33 1.338(17)
S2 O8 1.438(10)
S2 O6 1.446(10)
S2 O7 1.463(9)
S2 C34 1.837(18)
F4 C34 1.318(18)
F5 C34 1.352(19)
F6 C34 1.342(17)
N7 C36 1.150(19)
C35 C36 1.47(2)
C35 H35A 0.9800
C35 H35B 0.9800
C35 H35C 0.9800
N8 C38 1.161(18)
C37 C38 1.45(2)
C37 H37A 0.9800
C37 H37B 0.9800
C37 H37C 0.9800

loop_
_geom_torsion_atom_site_label_1
_geom_torsion_atom_site_label_2
_geom_torsion_atom_site_label_3
_geom_torsion_atom_site_label_4
_geom_torsion
C32 Rh2 N4 C17 3.3(12)
N5 Rh2 N4 C17 -177.3(12)
N6 Rh2 N4 C17 179.9(11)
C32 Rh2 N4 C21 -177.5(10)
N5 Rh2 N4 C21 1.9(10)
N6 Rh2 N4 C21 -0.9(18)
C32 Rh2 N5 C26 -20(20)
N6 Rh2 N5 C26 -0.6(11)
N4 Rh2 N5 C26 -179.5(11)
C32 Rh2 N5 C22 158(19)
N6 Rh2 N5 C22 177.1(12)
N4 Rh2 N5 C22 -1.9(11)
C32 Rh2 N6 C31 0.2(14)
N5 Rh2 N6 C31 -179.2(14)
N4 Rh2 N6 C31 -176.4(12)
C32 Rh2 N6 C27 -179.7(10)
N5 Rh2 N6 C27 0.9(10)
N4 Rh2 N6 C27 3.7(19)
C21 N4 C17 C18 0.4(19)
Rh2 N4 C17 C18 179.6(10)
N4 C17 C18 C19 1(2)
C17 C18 C19 C20 0(2)
C18 C19 C20 C21 -1(2)
C17 N4 C21 C20 -1(2)
Rh2 N4 C21 C20 179.2(11)
C17 N4 C21 C22 177.6(12)
Rh2 N4 C21 C22 -1.8(15)
C19 C20 C21 N4 2(2)
C19 C20 C21 C22 -177.3(14)
C26 N5 C22 C23 -4(2)
Rh2 N5 C22 C23 178.6(12)
C26 N5 C22 C21 179.0(13)
Rh2 N5 C22 C21 1.4(16)
N4 C21 C22 N5 0.3(18)
C20 C21 C22 N5 179.4(14)
N4 C21 C22 C23 -176.6(15)
C20 C21 C22 C23 2(2)
N5 C22 C23 C24 1(2)
C21 C22 C23 C24 178.1(15)
C22 C23 C24 C25 0(2)
C23 C24 C25 C26 2(2)
C22 N5 C26 C25 5(2)
Rh2 N5 C26 C25 -177.2(11)
C22 N5 C26 C27 -177.4(13)
Rh2 N5 C26 C27 0.2(16)
C24 C25 C26 N5 -4(2)
C24 C25 C26 C27 178.9(14)
C31 N6 C27 C28 0(2)
Rh2 N6 C27 C28 -179.6(12)
C31 N6 C27 C26 179.0(13)
Rh2 N6 C27 C26 -1.0(16)
N5 C26 C27 C28 179.2(14)
C25 C26 C27 C28 -4(2)
N5 C26 C27 N6 0.6(18)
C25 C26 C27 N6 177.7(14)
N6 C27 C28 C29 -1(2)
C26 C27 C28 C29 -179.8(14)
C27 C28 C29 C30 -1(2)
C28 C29 C30 C31 4(2)
C27 N6 C31 C30 3(2)
Rh2 N6 C31 C30 -177.2(11)
C29 C30 C31 N6 -5(2)
N5 Rh2 C32 O1 70(27)
N6 Rh2 C32 O1 51(13)
N4 Rh2 C32 O1 -131(13)
C16 Rh1 N1 C1 2.6(15)
N2 Rh1 N1 C1 -178.4(14)
N3 Rh1 N1 C1 -179.1(13)
C16 Rh1 N1 C5 -179.5(11)
N2 Rh1 N1 C5 -0.4(10)
N3 Rh1 N1 C5 -1(2)
C16 Rh1 N2 C10 -153(17)
N3 Rh1 N2 C10 -2.0(10)
N1 Rh1 N2 C10 178.3(11)
C16 Rh1 N2 C6 27(18)
N3 Rh1 N2 C6 177.7(11)
N1 Rh1 N2 C6 -2.0(11)
C16 Rh1 N3 C15 -0.8(14)
N2 Rh1 N3 C15 -179.8(14)
N1 Rh1 N3 C15 -179.1(13)
C16 Rh1 N3 C11 -179.1(10)
N2 Rh1 N3 C11 1.9(10)
N1 Rh1 N3 C11 3(2)
C5 N1 C1 C2 3(2)
Rh1 N1 C1 C2 -178.8(12)
N1 C1 C2 C3 -3(3)
C1 C2 C3 C4 0(3)
C2 C3 C4 C5 2(3)
C1 N1 C5 C4 -1(2)
Rh1 N1 C5 C4 -178.8(13)
C1 N1 C5 C6 -179.3(14)
Rh1 N1 C5 C6 2.5(17)
C3 C4 C5 N1 -2(2)
C3 C4 C5 C6 176.4(15)
C10 N2 C6 C7 2(2)
Rh1 N2 C6 C7 -177.9(11)
C10 N2 C6 C5 -176.5(13)
Rh1 N2 C6 C5 3.8(16)
N1 C5 C6 N2 -4.0(19)
C4 C5 C6 N2 177.3(15)
N1 C5 C6 C7 177.8(14)
C4 C5 C6 C7 -1(3)
N2 C6 C7 C8 -1(2)
C5 C6 C7 C8 177.4(14)
C6 C7 C8 C9 0(2)
C7 C8 C9 C10 0(2)
C6 N2 C10 C9 -2(2)
Rh1 N2 C10 C9 177.4(10)
C6 N2 C10 C11 -178.0(12)
Rh1 N2 C10 C11 1.7(15)
C8 C9 C10 N2 2(2)
C8 C9 C10 C11 176.7(14)
C15 N3 C11 C12 -3(2)
Rh1 N3 C11 C12 175.6(12)
C15 N3 C11 C10 180.0(13)
Rh1 N3 C11 C10 -1.6(16)
N2 C10 C11 N3 0.0(18)
C9 C10 C11 N3 -175.4(13)
N2 C10 C11 C12 -177.1(14)
C9 C10 C11 C12 7(2)
N3 C11 C12 C13 3(3)
C10 C11 C12 C13 -179.7(15)
C11 C12 C13 C14 -1(3)
C12 C13 C14 C15 -1(3)
C11 N3 C15 C14 0(2)
Rh1 N3 C15 C14 -177.9(13)
C13 C14 C15 N3 2(3)
N2 Rh1 C16 O2 -40(35)
N3 Rh1 C16 O2 169(22)
N1 Rh1 C16 O2 -11(22)
O5 S1 C33 F1 -52.8(12)
O3 S1 C33 F1 -174.1(10)
O4 S1 C33 F1 65.9(11)
O5 S1 C33 F3 -175.4(10)
O3 S1 C33 F3 63.2(11)
O4 S1 C33 F3 -56.7(12)
O5 S1 C33 F2 67.1(11)
O3 S1 C33 F2 -54.3(11)
O4 S1 C33 F2 -174.3(10)
O8 S2 C34 F4 173.5(10)
O6 S2 C34 F4 53.9(12)
O7 S2 C34 F4 -65.4(12)
O8 S2 C34 F6 53.3(12)
O6 S2 C34 F6 -66.2(12)
O7 S2 C34 F6 174.5(10)
O8 S2 C34 F5 -66.0(11)
O6 S2 C34 F5 174.5(10)
O7 S2 C34 F5 55.1(11)
